data_1506426
loop_
_publ_author_name
'Darensbourg, Donald. J.'
'Ganguly, Poulomi'
'Billodeaux, Damon'

_publ_section_title
;
 Ring-Opening Polymerization of Trimethylene Carbonate Using Aluminum(III)
 and Tin(IV) Salen Chloride Catalysts
;
_journal_issue 13
_journal_name_full Macromolecules
_journal_page_first 5406
_journal_paper_doi 10.1021/ma050666j
_journal_volume 38
_journal_year 2005
_chemical_formula_sum 'C28 H26 Cl6 N2 O3.79 Sn'
_chemical_formula_weight 782.50
_chemical_name_systematic
; 
 ? 
;
_space_group_IT_number 14
_symmetry_cell_setting monoclinic
_symmetry_space_group_name_Hall '-P 2yn'
_symmetry_space_group_name_H-M 'P 1 21/n 1'
_atom_sites_solution_hydrogens geom
_atom_sites_solution_primary direct
_atom_sites_solution_secondary difmap
_audit_creation_method SHELXL-97
_cell_angle_alpha 90.00
_cell_angle_beta 107.852(4)
_cell_angle_gamma 90.00
_cell_formula_units_Z 4
_cell_length_a 13.713(3)
_cell_length_b 14.784(3)
_cell_length_c 15.649(3)
_cell_measurement_temperature 293(2)
_cell_volume 3019.8(11)
_computing_cell_refinement 'Bruker SMART'
_computing_data_collection 'Bruker SMART'
_computing_data_reduction 'Bruker SHELXTL'
_computing_molecular_graphics 'Bruker SHELXTL'
_computing_publication_material 'Bruker SHELXTL'
_computing_structure_refinement 'SHELXL-97 (Sheldrick, 1997)'
_computing_structure_solution 'SHELXS-97 (Sheldrick, 1990)'
_diffrn_ambient_temperature 293(2)
_diffrn_measured_fraction_theta_full 0.997
_diffrn_measured_fraction_theta_max 0.997
_diffrn_measurement_device_type 'CCD area detector'
_diffrn_measurement_method 'phi and omega scans'
_diffrn_radiation_monochromator graphite
_diffrn_radiation_source 'fine-focus sealed tube'
_diffrn_radiation_type MoK\a
_diffrn_radiation_wavelength 0.71073
_diffrn_reflns_av_R_equivalents 0.0335
_diffrn_reflns_av_sigmaI/netI 0.0450
_diffrn_reflns_limit_h_max 15
_diffrn_reflns_limit_h_min -11
_diffrn_reflns_limit_k_max 16
_diffrn_reflns_limit_k_min -16
_diffrn_reflns_limit_l_max 15
_diffrn_reflns_limit_l_min -17
_diffrn_reflns_number 13260
_diffrn_reflns_theta_full 23.28
_diffrn_reflns_theta_max 23.28
_diffrn_reflns_theta_min 1.73
_exptl_absorpt_coefficient_mu 1.414
_exptl_absorpt_correction_type none
_exptl_crystal_density_diffrn 1.721
_exptl_crystal_density_method 'not measured'
_exptl_crystal_F_000 1561
_refine_diff_density_max 2.622
_refine_diff_density_min -0.985
_refine_diff_density_rms 0.198
_refine_ls_extinction_method none
_refine_ls_goodness_of_fit_ref 1.070
_refine_ls_hydrogen_treatment mixed
_refine_ls_matrix_type full
_refine_ls_number_parameters 371
_refine_ls_number_reflns 4347
_refine_ls_number_restraints 1
_refine_ls_restrained_S_all 1.074
_refine_ls_R_factor_all 0.0843
_refine_ls_R_factor_gt 0.0686
_refine_ls_shift/su_max 0.006
_refine_ls_shift/su_mean 0.000
_refine_ls_structure_factor_coef Fsqd
_refine_ls_weighting_details 'calc w=1/[\s^2^(Fo^2^)+(0.1129P)^2^+19.8779P] where P=(Fo^2^+2Fc^2^)/3'
_refine_ls_weighting_scheme calc
_refine_ls_wR_factor_gt 0.1800
_refine_ls_wR_factor_ref 0.1909
_reflns_number_gt 3444
_reflns_number_total 4347
_reflns_threshold_expression >2sigma(I)
_cod_data_source_file ma050666jsi20050502_101958.cif
_cod_data_source_block db234m
_cod_depositor_comments
;
The following automatic conversions were performed:

'_symmetry_cell_setting' value 'Monoclinic' changed to 'monoclinic'
according to /home/saulius/struct/CIF-dictionaries/cif_core.dic
dictionary named 'cif_core.dic' version 2.4.1 from 2010-06-29.

Automatic conversion script
Id: cif_fix_values 1715 2011-07-08 13:25:40Z adriana 
;
_cod_original_cell_volume 3020.0(10)
_cod_original_sg_symbol_H-M P2(1)/n
_cod_database_code 1506426

loop_
_symmetry_equiv_pos_as_xyz
'x, y, z'
'-x+1/2, y+1/2, -z+1/2'
'-x, -y, -z'
'x-1/2, -y-1/2, z-1/2'

loop_
_atom_site_label
_atom_site_type_symbol
_atom_site_fract_x
_atom_site_fract_y
_atom_site_fract_z
_atom_site_U_iso_or_equiv
_atom_site_adp_type
_atom_site_occupancy
_atom_site_symmetry_multiplicity
_atom_site_calc_flag
_atom_site_refinement_flags
Sn1 Sn 0.78256(4) 0.71992(4) 0.18231(4) 0.0217(3) Uani 1 1 d .
Cl1 Cl 0.80903(18) 0.76954(16) 0.04567(15) 0.0302(6) Uani 1 1 d .
Cl2 Cl 0.75148(18) 0.66632(15) 0.31588(14) 0.0285(5) Uani 1 1 d .
Cl3 Cl 0.76856(18) 0.42118(15) 0.05462(17) 0.0322(6) Uani 1 1 d .
Cl4 Cl 1.1752(2) 0.4149(2) 0.1169(2) 0.0522(8) Uani 1 1 d .
Cl5 Cl 0.42514(17) 0.71378(14) 0.01598(15) 0.0286(6) Uani 1 1 d .
Cl6 Cl 0.38081(18) 1.06806(15) 0.06891(16) 0.0328(6) Uani 1 1 d .
N1 N 0.9452(6) 0.7302(5) 0.2494(5) 0.0229(17) Uani 1 1 d .
N2 N 0.7990(5) 0.8567(5) 0.2326(5) 0.0265(18) Uani 1 1 d .
O1 O 0.8051(5) 0.5892(4) 0.1528(4) 0.0269(14) Uani 1 1 d .
O2 O 0.6302(4) 0.7371(4) 0.1282(4) 0.0269(14) Uani 1 1 d .
C1 C 0.8923(7) 0.5570(6) 0.1448(6) 0.023(2) Uani 1 1 d .
C2 C 0.9890(7) 0.5953(6) 0.1826(6) 0.027(2) Uani 1 1 d .
C3 C 1.0771(7) 0.5497(7) 0.1731(7) 0.033(2) Uani 1 1 d .
H3 H 1.1418 0.5745 0.1988 0.040 Uiso 1 1 calc R
C4 C 1.0672(7) 0.4701(7) 0.1267(6) 0.033(2) Uani 1 1 d .
C5 C 0.9725(8) 0.4315(7) 0.0889(6) 0.033(2) Uani 1 1 d .
H5 H 0.9661 0.3780 0.0564 0.039 Uiso 1 1 calc R
C6 C 0.8867(7) 0.4735(6) 0.1000(6) 0.025(2) Uani 1 1 d .
C7 C 1.0124(7) 0.6770(6) 0.2336(6) 0.024(2) Uani 1 1 d .
H7 H 1.0810 0.6931 0.2570 0.029 Uiso 1 1 calc R
C8 C 0.9746(7) 0.8109(6) 0.3034(6) 0.0214(19) Uani 1 1 d .
C9 C 0.8997(7) 0.8770(6) 0.2925(6) 0.025(2) Uani 1 1 d .
C10 C 0.9242(7) 0.9562(6) 0.3409(6) 0.026(2) Uani 1 1 d .
H10 H 0.8752 1.0015 0.3334 0.031 Uiso 1 1 calc R
C11 C 1.0207(7) 0.9687(6) 0.4002(6) 0.030(2) Uani 1 1 d .
H11 H 1.0372 1.0233 0.4307 0.036 Uiso 1 1 calc R
C12 C 1.0940(7) 0.9000(6) 0.4151(6) 0.028(2) Uani 1 1 d .
H12 H 1.1577 0.9072 0.4580 0.034 Uiso 1 1 calc R
C13 C 1.0706(7) 0.8214(6) 0.3652(6) 0.028(2) Uani 1 1 d .
H13 H 1.1192 0.7757 0.3731 0.033 Uiso 1 1 calc R
C14 C 0.7253(7) 0.9145(6) 0.2114(6) 0.024(2) Uani 1 1 d .
H14 H 0.7411 0.9725 0.2344 0.028 Uiso 1 1 calc R
C15 C 0.6219(7) 0.8998(6) 0.1565(6) 0.024(2) Uani 1 1 d .
C16 C 0.5819(7) 0.8153(6) 0.1182(6) 0.025(2) Uani 1 1 d .
C17 C 0.4775(7) 0.8140(6) 0.0651(6) 0.026(2) Uani 1 1 d .
C18 C 0.4158(7) 0.8906(6) 0.0500(6) 0.028(2) Uani 1 1 d .
H18 H 0.3475 0.8877 0.0151 0.033 Uiso 1 1 calc R
C19 C 0.4592(7) 0.9717(6) 0.0888(6) 0.026(2) Uani 1 1 d .
C20 C 0.5587(7) 0.9768(6) 0.1398(6) 0.028(2) Uani 1 1 d .
H20 H 0.5856 1.0322 0.1641 0.034 Uiso 1 1 calc R
O1S O 0.301(3) 0.7005(13) 0.2918(19) 0.256(16) Uani 1 1 d D
C1S C 0.318(3) 0.713(3) 0.227(2) 0.40(4) Uani 1 1 d .
H1S1 H 0.2941 0.7718 0.2015 0.485 Uiso 1 1 calc R
H1S2 H 0.2916 0.6660 0.1831 0.485 Uiso 1 1 calc R
C2S C 0.4376(11) 0.7095(16) 0.2669(11) 0.113(9) Uani 1 1 d .
H2S1 H 0.4723 0.7229 0.2230 0.135 Uiso 1 1 calc R
H2S2 H 0.4641 0.7471 0.3198 0.135 Uiso 1 1 calc R
C3S C 0.437(2) 0.6172(16) 0.2870(19) 0.200(17) Uani 1 1 d .
H3S1 H 0.4901 0.6010 0.3422 0.240 Uiso 1 1 calc R
H3S2 H 0.4421 0.5788 0.2382 0.240 Uiso 1 1 calc R
C4S C 0.3201(14) 0.6188(9) 0.2981(19) 0.133(11) Uani 1 1 d D
H4S1 H 0.2718 0.5848 0.2506 0.160 Uiso 1 1 calc R
H4S2 H 0.3201 0.5951 0.3559 0.160 Uiso 1 1 calc R
C7S C 0.0954(13) 0.8832(11) 0.115(2) 0.174(15) Uani 1 1 d .
H7S1 H 0.1065 0.9307 0.1598 0.208 Uiso 1 1 calc R
H7S2 H 0.0220 0.8776 0.0873 0.208 Uiso 1 1 calc R
C8S C 0.1358(16) 0.7922(12) 0.1650(12) 0.099(6) Uani 1 1 d .
H8S1 H 0.2070 0.7923 0.2019 0.119 Uiso 1 1 calc R
H8S2 H 0.0910 0.7635 0.1944 0.119 Uiso 1 1 calc R
C5S C 0.1253(17) 0.8129(11) 0.0076(15) 0.130(10) Uani 1 1 d .
H5S1 H 0.0615 0.8080 -0.0409 0.156 Uiso 1 1 calc R
H5S2 H 0.1789 0.7864 -0.0129 0.156 Uiso 1 1 calc R
O2S O 0.118(3) 0.769(2) 0.0740(18) 0.27(3) Uani 0.79(5) 1 d P
C6S C 0.1511(15) 0.9191(13) 0.030(3) 0.26(2) Uani 1 1 d .
H6S1 H 0.1108 0.9617 -0.0139 0.316 Uiso 1 1 calc R
H6S2 H 0.2232 0.9347 0.0512 0.316 Uiso 1 1 calc R

loop_
_atom_site_aniso_label
_atom_site_aniso_U_11
_atom_site_aniso_U_22
_atom_site_aniso_U_33
_atom_site_aniso_U_23
_atom_site_aniso_U_13
_atom_site_aniso_U_12
Sn1 0.0200(4) 0.0210(4) 0.0230(4) -0.0009(2) 0.0047(3) 0.0005(2)
Cl1 0.0335(13) 0.0336(13) 0.0235(12) 0.0000(10) 0.0090(10) -0.0018(10)
Cl2 0.0321(13) 0.0286(12) 0.0252(12) 0.0018(9) 0.0092(10) -0.0009(10)
Cl3 0.0273(13) 0.0264(12) 0.0419(14) -0.0091(10) 0.0093(11) -0.0016(10)
Cl4 0.0303(15) 0.0556(17) 0.069(2) -0.0251(15) 0.0125(13) 0.0100(13)
Cl5 0.0231(12) 0.0265(12) 0.0321(13) -0.0050(10) 0.0024(10) -0.0015(9)
Cl6 0.0301(13) 0.0288(12) 0.0347(13) -0.0043(10) 0.0028(10) 0.0083(10)
N1 0.022(4) 0.023(4) 0.021(4) -0.002(3) 0.003(3) -0.001(3)
N2 0.017(4) 0.023(4) 0.038(5) 0.002(3) 0.007(3) -0.001(3)
O1 0.023(3) 0.027(3) 0.029(3) -0.003(3) 0.005(3) 0.003(3)
O2 0.019(3) 0.024(3) 0.033(4) 0.001(3) 0.001(3) 0.003(3)
C1 0.023(5) 0.024(5) 0.023(5) 0.003(4) 0.009(4) 0.004(4)
C2 0.025(5) 0.027(5) 0.029(5) -0.001(4) 0.011(4) 0.002(4)
C3 0.021(5) 0.039(6) 0.036(6) -0.007(5) 0.004(4) 0.001(4)
C4 0.025(5) 0.038(6) 0.033(5) -0.011(5) 0.005(4) 0.009(4)
C5 0.040(6) 0.033(5) 0.026(5) -0.002(4) 0.011(5) 0.009(5)
C6 0.023(5) 0.023(5) 0.028(5) -0.003(4) 0.006(4) 0.002(4)
C7 0.013(4) 0.034(5) 0.026(5) 0.001(4) 0.006(4) 0.001(4)
C8 0.026(5) 0.016(4) 0.023(5) -0.002(4) 0.010(4) -0.005(4)
C9 0.022(5) 0.032(5) 0.021(5) 0.003(4) 0.007(4) 0.001(4)
C10 0.027(5) 0.018(4) 0.031(5) 0.000(4) 0.006(4) 0.003(4)
C11 0.029(5) 0.030(5) 0.036(6) -0.013(4) 0.015(4) -0.010(4)
C12 0.025(5) 0.036(5) 0.026(5) -0.005(4) 0.009(4) -0.013(4)
C13 0.028(5) 0.031(5) 0.024(5) -0.001(4) 0.007(4) -0.004(4)
C14 0.030(5) 0.020(4) 0.023(5) -0.006(4) 0.011(4) 0.000(4)
C15 0.026(5) 0.018(4) 0.029(5) 0.000(4) 0.008(4) 0.003(4)
C16 0.032(5) 0.023(5) 0.023(5) 0.001(4) 0.013(4) -0.001(4)
C17 0.025(5) 0.025(5) 0.029(5) -0.003(4) 0.010(4) -0.001(4)
C18 0.023(5) 0.036(5) 0.022(5) 0.006(4) 0.004(4) 0.005(4)
C19 0.024(5) 0.025(5) 0.027(5) -0.001(4) 0.004(4) -0.003(4)
C20 0.036(6) 0.029(5) 0.021(5) 0.005(4) 0.009(4) 0.001(4)
O1S 0.44(4) 0.165(19) 0.31(3) 0.050(18) 0.34(3) 0.04(2)
C1S 0.28(4) 0.50(7) 0.22(3) -0.29(4) -0.24(3) 0.30(5)
C2S 0.049(9) 0.21(2) 0.065(10) 0.060(13) -0.008(8) -0.063(12)
C3S 0.18(2) 0.109(17) 0.20(3) -0.083(18) -0.11(2) 0.082(17)
C4S 0.087(12) 0.037(8) 0.32(3) 0.072(13) 0.132(17) 0.027(8)
C7S 0.060(11) 0.041(9) 0.40(4) -0.083(17) 0.034(17) -0.009(8)
C8S 0.124(16) 0.092(13) 0.084(13) 0.023(10) 0.035(11) -0.028(11)
C5S 0.138(17) 0.056(9) 0.112(15) -0.016(10) -0.086(14) 0.036(11)
O2S 0.57(6) 0.20(3) 0.15(2) -0.12(2) 0.26(3) -0.22(3)
C6S 0.051(11) 0.081(14) 0.60(7) 0.18(3) 0.01(2) 0.014(10)

loop_
_atom_type_symbol
_atom_type_description
_atom_type_scat_dispersion_real
_atom_type_scat_dispersion_imag
_atom_type_scat_source
C C 0.0033 0.0016 'International Tables Vol C Tables 4.2.6.8 and 6.1.1.4'
H H 0.0000 0.0000 'International Tables Vol C Tables 4.2.6.8 and 6.1.1.4'
N N 0.0061 0.0033 'International Tables Vol C Tables 4.2.6.8 and 6.1.1.4'
O O 0.0106 0.0060 'International Tables Vol C Tables 4.2.6.8 and 6.1.1.4'
Cl Cl 0.1484 0.1585 'International Tables Vol C Tables 4.2.6.8 and 6.1.1.4'
Sn Sn -0.6537 1.4246 'International Tables Vol C Tables 4.2.6.8 and 6.1.1.4'

loop_
_geom_angle_atom_site_label_1
_geom_angle_atom_site_label_2
_geom_angle_atom_site_label_3
_geom_angle
O2 Sn1 O1 103.6(2)
O2 Sn1 N2 90.8(3)
O1 Sn1 N2 165.5(3)
O2 Sn1 N1 168.1(3)
O1 Sn1 N1 88.3(3)
N2 Sn1 N1 77.3(3)
O2 Sn1 Cl1 90.43(19)
O1 Sn1 Cl1 90.77(19)
N2 Sn1 Cl1 90.7(2)
N1 Sn1 Cl1 89.8(2)
O2 Sn1 Cl2 88.26(19)
O1 Sn1 Cl2 87.91(19)
N2 Sn1 Cl2 91.0(2)
N1 Sn1 Cl2 91.9(2)
Cl1 Sn1 Cl2 177.87(8)
C7 N1 C8 121.8(8)
C7 N1 Sn1 123.7(6)
C8 N1 Sn1 113.7(5)
C14 N2 C9 123.4(8)
C14 N2 Sn1 122.8(6)
C9 N2 Sn1 113.8(5)
C1 O1 Sn1 124.5(5)
C16 O2 Sn1 125.4(6)
O1 C1 C2 125.4(8)
O1 C1 C6 116.6(8)
C2 C1 C6 117.8(8)
C1 C2 C7 127.0(8)
C1 C2 C3 119.2(8)
C7 C2 C3 113.8(8)
C4 C3 C2 120.7(9)
C3 C4 C5 120.8(9)
C3 C4 Cl4 120.1(7)
C5 C4 Cl4 119.0(7)
C4 C5 C6 119.1(9)
C5 C6 C1 122.3(8)
C5 C6 Cl3 118.0(7)
C1 C6 Cl3 119.7(7)
N1 C7 C2 124.7(8)
C13 C8 C9 121.1(8)
C13 C8 N1 122.4(8)
C9 C8 N1 116.5(8)
C10 C9 C8 118.9(8)
C10 C9 N2 123.8(8)
C8 C9 N2 117.3(8)
C11 C10 C9 120.4(8)
C10 C11 C12 120.6(9)
C13 C12 C11 119.1(9)
C8 C13 C12 119.7(9)
N2 C14 C15 127.6(8)
C20 C15 C16 119.8(8)
C20 C15 C14 115.5(8)
C16 C15 C14 124.7(8)
O2 C16 C17 116.1(8)
O2 C16 C15 127.3(8)
C17 C16 C15 116.6(8)
C18 C17 C16 122.8(8)
C18 C17 Cl5 118.5(7)
C16 C17 Cl5 118.7(7)
C17 C18 C19 118.1(8)
C20 C19 C18 121.5(9)
C20 C19 Cl6 120.7(7)
C18 C19 Cl6 117.8(7)
C19 C20 C15 121.1(9)
C1S O1S C4S 98(3)
O1S C1S C2S 97(2)
C3S C2S C1S 93(2)
C2S C3S C4S 94.4(14)
O1S C4S C3S 101.3(17)
C8S C7S C6S 117.0(15)
O2S C8S C7S 77(2)
O2S C5S C6S 113(2)
C5S O2S C8S 132(2)
C5S C6S C7S 76.2(15)

loop_
_geom_bond_atom_site_label_1
_geom_bond_atom_site_label_2
_geom_bond_distance
Sn1 O2 2.015(6)
Sn1 O1 2.032(6)
Sn1 N2 2.157(7)
Sn1 N1 2.160(7)
Sn1 Cl1 2.391(2)
Sn1 Cl2 2.393(2)
Cl3 C6 1.738(9)
Cl4 C4 1.738(9)
Cl5 C17 1.722(9)
Cl6 C19 1.754(9)
N1 C7 1.292(11)
N1 C8 1.446(11)
N2 C14 1.286(11)
N2 C9 1.443(11)
O1 C1 1.328(10)
O2 C16 1.317(11)
C1 C2 1.395(13)
C1 C6 1.410(12)
C2 C7 1.429(13)
C2 C3 1.431(13)
C3 C4 1.367(13)
C4 C5 1.375(14)
C5 C6 1.388(13)
C8 C13 1.383(13)
C8 C9 1.390(13)
C9 C10 1.379(13)
C10 C11 1.376(13)
C11 C12 1.397(13)
C12 C13 1.383(13)
C14 C15 1.431(13)
C15 C20 1.406(13)
C15 C16 1.422(12)
C16 C17 1.418(13)
C17 C18 1.389(13)
C18 C19 1.392(13)
C19 C20 1.356(13)
O1S C1S 1.12(5)
O1S C4S 1.235(16)
C1S C2S 1.56(4)
C2S C3S 1.40(3)
C3S C4S 1.67(3)
C7S C8S 1.57(3)
C7S C6S 1.81(4)
C8S O2S 1.41(3)
C5S O2S 1.26(3)
C5S C6S 1.62(3)
